data_7209243
loop_
_publ_author_name
'Liu, Ying-Ying'
'Liu, Hai-Yan'
'Ma, Jian-Fang'
'Yang, Yan'
'Yang, Jin'

_publ_section_title
;
 Syntheses, structures and photoluminescent properties of Zn(ii) and
 Cd(ii) coordination polymers with flexible tripodal triazole-containing
 ligands
;
_journal_issue 10
_journal_name_full CrystEngComm
_journal_page_first 1897
_journal_paper_doi 10.1039/c2ce26958a
_journal_volume 15
_journal_year 2013
_chemical_formula_sum 'C34 H33 Cd2 N9 O10'
_chemical_formula_weight 952.49
_chemical_name_systematic
;
?
;
_space_group_IT_number 14
_symmetry_cell_setting monoclinic
_symmetry_space_group_name_Hall '-P 2yn'
_symmetry_space_group_name_H-M 'P 1 21/n 1'
_atom_sites_solution_hydrogens geom
_atom_sites_solution_primary direct
_atom_sites_solution_secondary difmap
_audit_creation_method SHELXL-97
_cell_angle_alpha 90.00
_cell_angle_beta 102.756(4)
_cell_angle_gamma 90.00
_cell_formula_units_Z 4
_cell_length_a 10.3392(14)
_cell_length_b 16.2364(12)
_cell_length_c 22.526(2)
_cell_measurement_temperature 293(2)
_cell_volume 3688.1(7)
_computing_cell_refinement CrysAlis
_computing_data_collection 'CrysAlis (Oxford Diffraction, 2006)'
_computing_data_reduction CrysAlis
_computing_structure_refinement 'SHELXL-97 (Sheldrick, 1997)'
_computing_structure_solution 'SHELXS-97 (Sheldrick, 1997)'
_diffrn_ambient_temperature 293(2)
_diffrn_detector_area_resol_mean 10.0
_diffrn_measured_fraction_theta_full 0.997
_diffrn_measured_fraction_theta_max 0.850
_diffrn_measurement_device_type 'Oxford Diffraction Gemini R Ultra'
_diffrn_measurement_method '\w scan'
_diffrn_radiation_monochromator graphite
_diffrn_radiation_source 'fine-focus sealed tube'
_diffrn_radiation_type MoK\a
_diffrn_radiation_wavelength 0.71073
_diffrn_reflns_av_R_equivalents 0.0429
_diffrn_reflns_av_sigmaI/netI 0.1455
_diffrn_reflns_limit_h_max 13
_diffrn_reflns_limit_h_min -14
_diffrn_reflns_limit_k_max 16
_diffrn_reflns_limit_k_min -21
_diffrn_reflns_limit_l_max 20
_diffrn_reflns_limit_l_min -30
_diffrn_reflns_number 17199
_diffrn_reflns_theta_full 25.00
_diffrn_reflns_theta_max 29.22
_diffrn_reflns_theta_min 3.12
_exptl_absorpt_coefficient_mu 1.223
_exptl_absorpt_correction_T_max 0.7921
_exptl_absorpt_correction_T_min 0.7337
_exptl_absorpt_correction_type multi-scan
_exptl_absorpt_process_details
;
CrysAlis (Oxford Diffraction, 2006)
;
_exptl_crystal_colour colorless
_exptl_crystal_density_diffrn 1.715
_exptl_crystal_density_method 'not measured'
_exptl_crystal_description block
_exptl_crystal_F_000 1904
_exptl_crystal_size_max 0.27
_exptl_crystal_size_mid 0.23
_exptl_crystal_size_min 0.20
_refine_diff_density_max 0.594
_refine_diff_density_min -0.605
_refine_diff_density_rms 0.081
_refine_ls_extinction_method none
_refine_ls_goodness_of_fit_ref 0.791
_refine_ls_hydrogen_treatment mixed
_refine_ls_matrix_type full
_refine_ls_number_parameters 522
_refine_ls_number_reflns 8510
_refine_ls_number_restraints 2
_refine_ls_restrained_S_all 0.798
_refine_ls_R_factor_all 0.0914
_refine_ls_R_factor_gt 0.0345
_refine_ls_shift/su_max 0.002
_refine_ls_shift/su_mean 0.000
_refine_ls_structure_factor_coef Fsqd
_refine_ls_weighting_details 'calc w=1/[\s^2^(Fo^2^)+(0.0000P)^2^+0.0000P] where P=(Fo^2^+2Fc^2^)/3'
_refine_ls_weighting_scheme calc
_refine_ls_wR_factor_gt 0.0464
_refine_ls_wR_factor_ref 0.0497
_reflns_number_gt 4154
_reflns_number_total 8510
_reflns_threshold_expression >2sigma(I)
_cod_data_source_file c2ce26958a.txt
_cod_data_source_block 4
_cod_depositor_comments
;
The following automatic conversions were performed:

'_symmetry_cell_setting' value 'Monoclinic' changed to 'monoclinic'
according to /home/saulius/struct/CIF-dictionaries/cif_core.dic
dictionary named 'cif_core.dic' version 2.4.2 from 2011-04-26.

Automatic conversion script
Id: cif_fix_values 1891 2012-01-12 08:04:46Z andrius 
;
_cod_original_cell_volume 3688.2(7)
_cod_original_sg_symbol_H-M P21/n
_cod_database_code 7209243

loop_
_symmetry_equiv_pos_as_xyz
'x, y, z'
'-x+1/2, y+1/2, -z+1/2'
'-x, -y, -z'
'x-1/2, -y-1/2, z-1/2'

loop_
_atom_site_label
_atom_site_type_symbol
_atom_site_fract_x
_atom_site_fract_y
_atom_site_fract_z
_atom_site_U_iso_or_equiv
_atom_site_adp_type
_atom_site_occupancy
_atom_site_symmetry_multiplicity
_atom_site_calc_flag
_atom_site_refinement_flags
_atom_site_disorder_assembly
_atom_site_disorder_group
Cd1 Cd -0.41277(3) 0.186052(19) 0.424595(12) 0.03231(8) Uani 1 1 d . . .
Cd2 Cd -0.16607(3) 0.271056(18) 0.040062(12) 0.03187(8) Uani 1 1 d . . .
C1 C -0.2063(4) 0.1742(2) 0.3665(2) 0.0415(11) Uani 1 1 d . A .
C2 C -0.0846(4) 0.1719(2) 0.34083(17) 0.0320(10) Uani 1 1 d . . .
C3 C -0.0974(4) 0.1707(2) 0.27866(17) 0.0428(11) Uani 1 1 d . . .
H3 H -0.1817 0.1717 0.2533 0.051 Uiso 1 1 calc R . .
C4 C 0.0110(4) 0.1681(3) 0.25352(17) 0.0495(12) Uani 1 1 d . . .
H4 H 0.0009 0.1669 0.2115 0.059 Uiso 1 1 calc R . .
C5 C 0.1365(4) 0.1674(2) 0.29132(16) 0.0437(11) Uani 1 1 d . . .
H5 H 0.2107 0.1650 0.2744 0.052 Uiso 1 1 calc R . .
C6 C 0.1528(3) 0.1700(2) 0.35374(15) 0.0288(9) Uani 1 1 d . . .
C7 C 0.0416(4) 0.1720(2) 0.37822(16) 0.0338(10) Uani 1 1 d . . .
H7 H 0.0513 0.1734 0.4202 0.041 Uiso 1 1 calc R . .
C8 C 0.2918(4) 0.1729(2) 0.39319(18) 0.0322(10) Uani 1 1 d . . .
C9 C -0.3762(4) 0.2505(2) 0.09364(18) 0.0352(10) Uani 1 1 d . . .
C10 C -0.4969(3) 0.2408(2) 0.12012(17) 0.0333(10) Uani 1 1 d . . .
C11 C -0.4826(4) 0.2169(2) 0.18017(17) 0.0441(11) Uani 1 1 d . . .
H11 H -0.3985 0.2067 0.2039 0.053 Uiso 1 1 calc R . .
C12 C -0.5921(4) 0.2080(3) 0.20487(18) 0.0516(13) Uani 1 1 d . . .
H12 H -0.5819 0.1933 0.2455 0.062 Uiso 1 1 calc R . .
C13 C -0.7170(4) 0.2209(2) 0.16933(16) 0.0431(11) Uani 1 1 d . . .
H13 H -0.7908 0.2145 0.1862 0.052 Uiso 1 1 calc R . .
C14 C -0.7339(3) 0.2431(2) 0.10949(15) 0.0295(10) Uani 1 1 d . . .
C15 C -0.6233(3) 0.2544(2) 0.08508(16) 0.0325(10) Uani 1 1 d . . .
H15 H -0.6339 0.2714 0.0449 0.039 Uiso 1 1 calc R . .
C16 C -0.8717(4) 0.2574(2) 0.07245(17) 0.0331(10) Uani 1 1 d . . .
C17 C -0.1230(4) 0.4760(3) 0.04483(19) 0.0419(11) Uani 1 1 d . . .
H17 H -0.1501 0.4780 0.0026 0.050 Uiso 1 1 calc R . .
C18 C -0.0529(4) 0.5115(3) 0.13444(19) 0.0531(13) Uani 1 1 d . . .
H18 H -0.0204 0.5421 0.1694 0.064 Uiso 1 1 calc R . .
C19 C -0.0499(5) 0.3741(3) 0.18625(16) 0.0587(14) Uani 1 1 d . . .
H19A H 0.0357 0.3477 0.1899 0.070 Uiso 1 1 calc R . .
H19B H -0.1175 0.3316 0.1789 0.070 Uiso 1 1 calc R . .
C20 C -0.0535(5) 0.4187(2) 0.24481(18) 0.0470(12) Uani 1 1 d . . .
C21 C 0.0653(5) 0.4409(3) 0.2836(2) 0.0512(12) Uani 1 1 d . . .
C22 C 0.0633(5) 0.4812(3) 0.3389(2) 0.0492(12) Uani 1 1 d . . .
C23 C -0.0571(6) 0.4958(2) 0.35407(19) 0.0511(13) Uani 1 1 d . . .
C24 C 0.1968(6) 0.4224(3) 0.2678(2) 0.0980(19) Uani 1 1 d . . .
H24A H 0.2226 0.3669 0.2795 0.147 Uiso 1 1 calc R . .
H24B H 0.2628 0.4598 0.2891 0.147 Uiso 1 1 calc R . .
H24C H 0.1885 0.4286 0.2247 0.147 Uiso 1 1 calc R . .
C25 C -0.0567(6) 0.5304(3) 0.4172(2) 0.0858(18) Uani 1 1 d . . .
H25A H -0.1464 0.5376 0.4215 0.129 Uiso 1 1 calc R . .
H25B H -0.0119 0.5825 0.4221 0.129 Uiso 1 1 calc R . .
H25C H -0.0117 0.4927 0.4477 0.129 Uiso 1 1 calc R . .
C26 C -0.1761(5) 0.4781(3) 0.3131(2) 0.0510(12) Uani 1 1 d . . .
C27 C -0.1736(5) 0.4391(3) 0.2573(2) 0.0521(13) Uani 1 1 d . . .
C28 C -0.3012(5) 0.4215(3) 0.2127(2) 0.0878(18) Uani 1 1 d . . .
H28A H -0.3743 0.4396 0.2292 0.132 Uiso 1 1 calc R . .
H28B H -0.3086 0.3634 0.2049 0.132 Uiso 1 1 calc R . .
H28C H -0.3023 0.4502 0.1753 0.132 Uiso 1 1 calc R . .
C29 C -0.3057(5) 0.5039(3) 0.3273(2) 0.0711(15) Uani 1 1 d . A .
H29A H -0.2912 0.5515 0.3540 0.085 Uiso 1 1 calc R . .
H29B H -0.3669 0.5198 0.2899 0.085 Uiso 1 1 calc R . .
C30 C -0.3266(9) 0.3687(5) 0.3814(5) 0.083(3) Uani 0.801(9) 1 d P A 1
H30 H -0.2390 0.3516 0.3863 0.100 Uiso 0.801(9) 1 calc PR A 1
C31 C -0.5138(10) 0.3678(7) 0.3748(8) 0.246(10) Uani 0.801(9) 1 d P A 1
H31 H -0.5999 0.3501 0.3735 0.295 Uiso 0.801(9) 1 calc PR A 1
N6 N -0.4875(8) 0.4388(5) 0.3518(6) 0.225(7) Uani 0.801(9) 1 d P A 1
N6' N -0.379(3) 0.4605(15) 0.4225(12) 0.090(10) Uiso 0.199(9) 1 d P A 2
C30' C -0.378(5) 0.352(3) 0.350(2) 0.13(2) Uiso 0.199(9) 1 d P A 2
H30' H -0.3663 0.3211 0.3163 0.150 Uiso 0.199(9) 1 calc PR A 2
C31' C -0.416(3) 0.3837(16) 0.4402(12) 0.062(9) Uiso 0.199(9) 1 d P A 2
H31' H -0.4422 0.3744 0.4766 0.074 Uiso 0.199(9) 1 calc PR A 2
C32 C 0.1892(5) 0.5135(3) 0.3796(2) 0.0737(16) Uani 1 1 d . . .
H32A H 0.2550 0.5222 0.3555 0.088 Uiso 1 1 calc R . .
H32B H 0.1711 0.5664 0.3962 0.088 Uiso 1 1 calc R . .
C33 C 0.3686(6) 0.4195(4) 0.5106(3) 0.132(3) Uani 1 1 d . . .
H33 H 0.4325 0.4205 0.5468 0.158 Uiso 1 1 calc R . .
C34 C 0.2211(5) 0.3791(3) 0.4405(2) 0.0568(14) Uani 1 1 d . . .
H34 H 0.1571 0.3466 0.4157 0.068 Uiso 1 1 calc R . .
N1 N -0.1193(3) 0.4064(2) 0.07685(14) 0.0381(9) Uani 1 1 d . . .
N2 N -0.0730(3) 0.4320(2) 0.13451(14) 0.0423(9) Uani 1 1 d . . .
N3 N -0.0837(3) 0.5432(2) 0.07946(15) 0.0422(9) Uani 1 1 d . . .
N4 N -0.3642(5) 0.4372(3) 0.3565(2) 0.0660(12) Uani 1 1 d . . .
N5 N -0.4104(4) 0.3241(3) 0.3994(2) 0.0637(11) Uani 1 1 d . . .
N7 N 0.2433(4) 0.4572(2) 0.42979(17) 0.0652(12) Uani 1 1 d . . .
N8 N 0.3390(5) 0.4863(3) 0.4751(3) 0.142(3) Uani 1 1 d . . .
N9 N 0.3011(4) 0.3528(2) 0.49080(17) 0.0558(11) Uani 1 1 d . . .
O1 O -0.3902(2) 0.28282(18) 0.04188(12) 0.0549(8) Uani 1 1 d . . .
O2 O -0.2660(2) 0.22718(17) 0.12334(11) 0.0472(7) Uani 1 1 d . . .
O3 O -0.1907(2) 0.18297(18) 0.42408(12) 0.0510(8) Uani 1 1 d D . .
O4 O -0.3179(2) 0.16959(17) 0.33236(11) 0.0495(8) Uani 1 1 d . . .
O5 O 0.3058(3) 0.16618(18) 0.44895(12) 0.0534(9) Uani 1 1 d . . .
O6 O 0.3836(2) 0.18121(18) 0.36635(12) 0.0531(8) Uani 1 1 d . . .
O7 O -0.9663(2) 0.23284(17) 0.09398(11) 0.0468(7) Uani 1 1 d . . .
O8 O -0.8875(3) 0.29438(19) 0.02358(12) 0.0620(9) Uani 1 1 d . . .
O1W O -0.0491(5) 0.0643(3) 0.5271(3) 0.194(2) Uani 1 1 d . . .
O2W O -0.7457(8) 0.4599(4) 0.1037(3) 0.083(2) Uani 0.50 1 d PD . .
H2A H -0.678(4) 0.459(4) 0.131(2) 0.124 Uiso 1 1 d D . .
O3W O -0.0473(6) 0.3331(4) 0.4594(3) 0.081(2) Uani 0.50 1 d PD . .

loop_
_atom_site_aniso_label
_atom_site_aniso_U_11
_atom_site_aniso_U_22
_atom_site_aniso_U_33
_atom_site_aniso_U_23
_atom_site_aniso_U_13
_atom_site_aniso_U_12
Cd1 0.02212(16) 0.04693(19) 0.02845(16) -0.00235(15) 0.00680(12) 0.00088(14)
Cd2 0.02060(16) 0.04725(19) 0.02822(16) -0.00153(15) 0.00638(12) -0.00102(14)
C1 0.031(3) 0.049(3) 0.049(3) -0.001(2) 0.017(2) -0.005(2)
C2 0.022(2) 0.041(3) 0.033(2) -0.0002(19) 0.0052(18) 0.0002(18)
C3 0.020(2) 0.074(3) 0.030(2) 0.003(2) -0.0028(18) -0.004(2)
C4 0.033(3) 0.092(4) 0.022(2) 0.001(2) 0.004(2) -0.006(2)
C5 0.026(3) 0.080(4) 0.028(2) 0.003(2) 0.0120(19) -0.002(2)
C6 0.021(2) 0.043(3) 0.023(2) 0.0059(18) 0.0060(17) -0.0021(18)
C7 0.030(2) 0.048(3) 0.025(2) -0.0020(19) 0.0097(18) 0.002(2)
C8 0.028(3) 0.031(2) 0.035(3) 0.003(2) 0.002(2) 0.0038(19)
C9 0.026(2) 0.037(3) 0.045(3) -0.001(2) 0.014(2) -0.0019(19)
C10 0.024(2) 0.041(3) 0.037(2) 0.005(2) 0.0094(18) -0.0031(18)
C11 0.021(2) 0.066(3) 0.041(3) 0.009(2) -0.0015(19) 0.010(2)
C12 0.031(3) 0.092(4) 0.031(2) 0.021(2) 0.005(2) 0.006(2)
C13 0.021(2) 0.078(3) 0.033(2) 0.012(2) 0.0112(18) 0.005(2)
C14 0.019(2) 0.045(3) 0.025(2) 0.0023(19) 0.0045(17) 0.0037(18)
C15 0.028(2) 0.043(3) 0.028(2) 0.0025(19) 0.0078(18) -0.0006(18)
C16 0.030(2) 0.040(3) 0.030(2) -0.004(2) 0.0072(19) 0.005(2)
C17 0.040(3) 0.057(3) 0.028(3) 0.003(3) 0.008(2) -0.005(2)
C18 0.076(4) 0.039(3) 0.035(3) -0.002(2) -0.006(2) -0.010(3)
C19 0.098(4) 0.049(3) 0.026(3) 0.004(2) 0.007(2) 0.000(3)
C20 0.075(4) 0.037(3) 0.026(3) 0.002(2) 0.006(3) -0.004(2)
C21 0.065(4) 0.047(3) 0.043(3) 0.011(2) 0.016(3) 0.000(3)
C22 0.071(4) 0.037(3) 0.035(3) 0.005(2) 0.001(3) -0.011(2)
C23 0.091(5) 0.034(3) 0.029(3) 0.005(2) 0.016(3) -0.004(3)
C24 0.096(5) 0.121(5) 0.077(4) -0.016(3) 0.020(4) -0.003(4)
C25 0.153(6) 0.062(4) 0.050(3) -0.015(3) 0.039(3) 0.003(3)
C26 0.067(4) 0.026(3) 0.064(4) 0.011(2) 0.022(3) 0.004(2)
C27 0.075(4) 0.039(3) 0.037(3) -0.001(2) 0.001(3) -0.007(3)
C28 0.085(5) 0.093(5) 0.079(4) -0.012(3) 0.003(3) -0.017(3)
C29 0.091(5) 0.050(3) 0.078(4) 0.022(3) 0.030(3) 0.008(3)
C30 0.073(6) 0.058(5) 0.133(9) 0.040(6) 0.053(7) 0.038(5)
C31 0.083(8) 0.165(10) 0.52(3) 0.230(14) 0.129(13) 0.064(8)
N6 0.071(7) 0.138(8) 0.48(2) 0.192(10) 0.099(9) 0.043(6)
C32 0.103(5) 0.054(3) 0.052(3) 0.023(3) -0.007(3) -0.011(3)
C33 0.116(6) 0.080(5) 0.151(6) 0.038(5) -0.073(5) -0.019(4)
C34 0.070(4) 0.040(3) 0.052(3) -0.004(3) -0.002(3) -0.020(3)
N1 0.045(2) 0.049(2) 0.0201(19) -0.0066(18) 0.0064(16) -0.0070(17)
N2 0.057(3) 0.041(2) 0.028(2) -0.0016(18) 0.0076(17) -0.0034(18)
N3 0.051(2) 0.045(2) 0.028(2) 0.0028(19) 0.0030(16) -0.0017(19)
N4 0.064(3) 0.056(3) 0.083(3) 0.007(3) 0.028(3) 0.011(3)
N5 0.053(3) 0.055(3) 0.090(3) 0.014(3) 0.030(2) 0.002(3)
N7 0.063(3) 0.052(3) 0.066(3) 0.011(2) -0.018(2) -0.016(2)
N8 0.113(5) 0.088(4) 0.171(6) 0.053(4) -0.085(4) -0.048(3)
N9 0.051(3) 0.044(2) 0.059(3) 0.011(2) -0.016(2) -0.011(2)
O1 0.0307(17) 0.087(2) 0.0508(19) 0.0235(17) 0.0182(14) 0.0036(15)
O2 0.0167(15) 0.074(2) 0.0506(17) 0.0009(16) 0.0078(13) 0.0014(14)
O3 0.0259(17) 0.092(2) 0.0387(18) -0.0083(17) 0.0151(13) 0.0034(15)
O4 0.0154(16) 0.087(2) 0.0459(18) 0.0019(15) 0.0077(13) -0.0017(14)
O5 0.0418(19) 0.092(3) 0.0226(16) -0.0066(15) -0.0013(13) 0.0108(16)
O6 0.0169(16) 0.099(2) 0.0430(18) 0.0201(17) 0.0059(13) -0.0005(15)
O7 0.0175(15) 0.071(2) 0.0511(18) 0.0093(16) 0.0057(13) -0.0026(14)
O8 0.0434(19) 0.113(3) 0.0298(17) 0.0235(18) 0.0085(14) 0.0218(17)
O1W 0.175(5) 0.110(4) 0.318(7) -0.071(4) 0.102(5) -0.003(3)
O2W 0.119(7) 0.046(4) 0.088(6) 0.005(4) 0.033(4) 0.017(5)
O3W 0.088(6) 0.086(5) 0.065(5) 0.014(4) 0.006(4) 0.000(4)

loop_
_atom_type_symbol
_atom_type_description
_atom_type_scat_dispersion_real
_atom_type_scat_dispersion_imag
_atom_type_scat_source
C C 0.0033 0.0016 'International Tables Vol C Tables 4.2.6.8 and 6.1.1.4'
H H 0.0000 0.0000 'International Tables Vol C Tables 4.2.6.8 and 6.1.1.4'
N N 0.0061 0.0033 'International Tables Vol C Tables 4.2.6.8 and 6.1.1.4'
O O 0.0106 0.0060 'International Tables Vol C Tables 4.2.6.8 and 6.1.1.4'
Cd Cd -0.8075 1.2024 'International Tables Vol C Tables 4.2.6.8 and 6.1.1.4'

loop_
_geom_angle_atom_site_label_1
_geom_angle_atom_site_label_2
_geom_angle_atom_site_label_3
_geom_angle
_geom_angle_site_symmetry_1
_geom_angle_site_symmetry_3
O8 Cd1 O6 119.11(10) 4_666 1_455
O8 Cd1 O3 96.45(10) 4_666 .
O6 Cd1 O3 144.39(10) 1_455 .
O8 Cd1 N5 95.91(14) 4_666 .
O6 Cd1 N5 87.09(13) 1_455 .
O3 Cd1 N5 87.44(13) . .
O8 Cd1 N3 100.41(12) 4_666 2_445
O6 Cd1 N3 86.39(11) 1_455 2_445
O3 Cd1 N3 89.14(11) . 2_445
N5 Cd1 N3 163.60(14) . 2_445
O8 Cd1 O4 150.82(9) 4_666 .
O6 Cd1 O4 89.99(9) 1_455 .
O3 Cd1 O4 54.41(8) . .
N5 Cd1 O4 82.67(13) . .
N3 Cd1 O4 82.30(11) 2_445 .
O8 Cd1 C1 124.04(12) 4_666 .
O6 Cd1 C1 116.78(12) 1_455 .
O3 Cd1 C1 27.61(9) . .
N5 Cd1 C1 84.23(14) . .
N3 Cd1 C1 85.32(12) 2_445 .
O4 Cd1 C1 26.79(9) . .
O7 Cd2 O5 122.51(10) 1_655 4_565
O7 Cd2 N9 92.28(11) 1_655 4_565
O5 Cd2 N9 88.86(12) 4_565 4_565
O7 Cd2 O1 144.40(10) 1_655 .
O5 Cd2 O1 92.88(10) 4_565 .
N9 Cd2 O1 92.23(12) 4_565 .
O7 Cd2 N1 88.54(10) 1_655 .
O5 Cd2 N1 82.76(11) 4_565 .
N9 Cd2 N1 170.54(13) 4_565 .
O1 Cd2 N1 92.57(10) . .
O7 Cd2 O2 89.92(9) 1_655 .
O5 Cd2 O2 147.32(9) 4_565 .
N9 Cd2 O2 94.23(12) 4_565 .
O1 Cd2 O2 54.53(8) . .
N1 Cd2 O2 95.20(10) . .
O7 Cd2 C9 117.07(11) 1_655 .
O5 Cd2 C9 120.22(11) 4_565 .
N9 Cd2 C9 93.43(13) 4_565 .
O1 Cd2 C9 27.36(9) . .
N1 Cd2 C9 94.59(11) . .
O2 Cd2 C9 27.17(9) . .
O4 C1 O3 121.8(4) . .
O4 C1 C2 120.4(4) . .
O3 C1 C2 117.7(4) . .
O4 C1 Cd1 65.5(2) . .
O3 C1 Cd1 56.38(19) . .
C2 C1 Cd1 173.8(3) . .
C3 C2 C7 118.9(3) . .
C3 C2 C1 119.5(3) . .
C7 C2 C1 121.6(4) . .
C4 C3 C2 121.3(3) . .
C4 C3 H3 119.4 . .
C2 C3 H3 119.4 . .
C3 C4 C5 119.3(4) . .
C3 C4 H4 120.4 . .
C5 C4 H4 120.4 . .
C6 C5 C4 120.8(4) . .
C6 C5 H5 119.6 . .
C4 C5 H5 119.6 . .
C5 C6 C7 118.9(3) . .
C5 C6 C8 119.0(3) . .
C7 C6 C8 122.1(3) . .
C6 C7 C2 120.8(3) . .
C6 C7 H7 119.6 . .
C2 C7 H7 119.6 . .
O5 C8 O6 125.0(4) . .
O5 C8 C6 118.4(4) . .
O6 C8 C6 116.5(4) . .
O2 C9 O1 122.0(4) . .
O2 C9 C10 119.6(4) . .
O1 C9 C10 118.4(3) . .
O2 C9 Cd2 63.4(2) . .
O1 C9 Cd2 58.60(19) . .
C10 C9 Cd2 177.0(3) . .
C11 C10 C15 119.1(3) . .
C11 C10 C9 119.8(3) . .
C15 C10 C9 121.1(3) . .
C12 C11 C10 120.3(3) . .
C12 C11 H11 119.8 . .
C10 C11 H11 119.8 . .
C13 C12 C11 119.9(4) . .
C13 C12 H12 120.0 . .
C11 C12 H12 120.0 . .
C14 C13 C12 120.8(3) . .
C14 C13 H13 119.6 . .
C12 C13 H13 119.6 . .
C13 C14 C15 119.2(3) . .
C13 C14 C16 119.2(3) . .
C15 C14 C16 121.6(3) . .
C14 C15 C10 120.6(3) . .
C14 C15 H15 119.7 . .
C10 C15 H15 119.7 . .
O8 C16 O7 122.8(4) . .
O8 C16 C14 119.6(4) . .
O7 C16 C14 117.6(4) . .
N1 C17 N3 113.7(4) . .
N1 C17 H17 123.1 . .
N3 C17 H17 123.1 . .
N2 C18 N3 112.5(4) . .
N2 C18 H18 123.8 . .
N3 C18 H18 123.8 . .
N2 C19 C20 110.7(3) . .
N2 C19 H19A 109.5 . .
C20 C19 H19A 109.5 . .
N2 C19 H19B 109.5 . .
C20 C19 H19B 109.5 . .
H19A C19 H19B 108.1 . .
C27 C20 C21 121.5(4) . .
C27 C20 C19 119.5(4) . .
C21 C20 C19 119.0(5) . .
C20 C21 C22 119.5(4) . .
C20 C21 C24 121.1(5) . .
C22 C21 C24 119.4(4) . .
C23 C22 C21 119.2(4) . .
C23 C22 C32 119.5(5) . .
C21 C22 C32 121.2(5) . .
C22 C23 C26 120.7(4) . .
C22 C23 C25 118.4(4) . .
C26 C23 C25 120.8(5) . .
C21 C24 H24A 109.5 . .
C21 C24 H24B 109.5 . .
H24A C24 H24B 109.5 . .
C21 C24 H24C 109.5 . .
H24A C24 H24C 109.5 . .
H24B C24 H24C 109.5 . .
C23 C25 H25A 109.5 . .
C23 C25 H25B 109.5 . .
H25A C25 H25B 109.5 . .
C23 C25 H25C 109.5 . .
H25A C25 H25C 109.5 . .
H25B C25 H25C 109.5 . .
C23 C26 C27 119.6(5) . .
C23 C26 C29 119.9(5) . .
C27 C26 C29 120.4(5) . .
C20 C27 C26 119.1(4) . .
C20 C27 C28 121.2(5) . .
C26 C27 C28 119.7(5) . .
C27 C28 H28A 109.5 . .
C27 C28 H28B 109.5 . .
H28A C28 H28B 109.5 . .
C27 C28 H28C 109.5 . .
H28A C28 H28C 109.5 . .
H28B C28 H28C 109.5 . .
N4 C29 C26 111.4(4) . .
N4 C29 H29A 109.3 . .
C26 C29 H29A 109.3 . .
N4 C29 H29B 109.3 . .
C26 C29 H29B 109.3 . .
H29A C29 H29B 108.0 . .
N5 C30 N4 118.6(7) . .
N5 C30 C31 42.6(4) . .
N4 C30 C31 76.4(5) . .
N5 C30 H30 120.7 . .
N4 C30 H30 120.7 . .
C31 C30 H30 162.0 . .
N5 C31 N6 115.1(8) . .
N5 C31 C30 41.1(4) . .
N6 C31 C30 74.4(6) . .
N5 C31 H31 122.5 . .
N6 C31 H31 122.5 . .
C30 C31 H31 162.3 . .
N4 N6 C31 104.0(6) . .
C31' N6' N4 98.4(18) . .
N5 C30' N4 106(3) . .
N5 C30' H30' 126.8 . .
N4 C30' H30' 126.8 . .
N5 C31' N6' 113(2) . .
N5 C31' H31' 123.4 . .
N6' C31' H31' 123.4 . .
N7 C32 C22 112.4(4) . .
N7 C32 H32A 109.1 . .
C22 C32 H32A 109.1 . .
N7 C32 H32B 109.1 . .
C22 C32 H32B 109.1 . .
H32A C32 H32B 107.9 . .
N9 C33 N8 115.5(5) . .
N9 C33 H33 122.3 . .
N8 C33 H33 122.3 . .
N9 C34 N7 111.5(4) . .
N9 C34 H34 124.2 . .
N7 C34 H34 124.2 . .
C17 N1 N2 102.7(3) . .
C17 N1 Cd2 128.2(3) . .
N2 N1 Cd2 128.9(3) . .
C18 N2 N1 109.1(3) . .
C18 N2 C19 129.2(3) . .
N1 N2 C19 121.7(3) . .
C18 N3 C17 102.0(3) . .
C18 N3 Cd1 115.3(3) . 2_455
C17 N3 Cd1 141.7(3) . 2_455
N6 N4 C30 105.2(6) . .
N6 N4 C30' 86(2) . .
C30 N4 C30' 36.3(17) . .
N6 N4 C29 117.3(6) . .
C30 N4 C29 136.9(6) . .
C30' N4 C29 136(2) . .
N6 N4 N6' 76.5(9) . .
C30 N4 N6' 83.0(11) . .
C30' N4 N6' 108(2) . .
C29 N4 N6' 112.6(10) . .
C30 N5 C31 96.3(6) . .
C30 N5 C30' 37.8(19) . .
C31 N5 C30' 78(2) . .
C30 N5 C31' 86.8(13) . .
C31 N5 C31' 75.1(11) . .
C30' N5 C31' 113(3) . .
C30 N5 Cd1 132.8(5) . .
C31 N5 Cd1 125.5(6) . .
C30' N5 Cd1 124(2) . .
C31' N5 Cd1 121.7(12) . .
C34 N7 N8 109.2(4) . .
C34 N7 C32 133.5(4) . .
N8 N7 C32 117.3(4) . .
C33 N8 N7 101.7(4) . .
C34 N9 C33 102.2(4) . .
C34 N9 Cd2 134.4(3) . 4_666
C33 N9 Cd2 123.4(4) . 4_666
C9 O1 Cd2 94.0(2) . .
C9 O2 Cd2 89.4(2) . .
C1 O3 Cd1 96.0(2) . .
C1 O4 Cd1 87.8(2) . .
C8 O5 Cd2 148.0(3) . 4_666
C8 O6 Cd1 116.3(2) . 1_655
C16 O7 Cd2 114.1(2) . 1_455
C16 O8 Cd1 159.0(3) . 4_565

loop_
_geom_bond_atom_site_label_1
_geom_bond_atom_site_label_2
_geom_bond_distance
_geom_bond_site_symmetry_2
Cd1 O8 2.210(3) 4_666
Cd1 O6 2.222(2) 1_455
Cd1 O3 2.300(2) .
Cd1 N5 2.314(4) .
Cd1 N3 2.322(3) 2_445
Cd1 O4 2.500(2) .
Cd1 C1 2.746(4) .
Cd2 O7 2.240(2) 1_655
Cd2 O5 2.252(3) 4_565
Cd2 N9 2.285(3) 4_565
Cd2 O1 2.335(3) .
Cd2 N1 2.360(3) .
Cd2 O2 2.440(3) .
Cd2 C9 2.728(4) .
C1 O4 1.239(4) .
C1 O3 1.280(4) .
C1 C2 1.497(5) .
C2 C3 1.377(5) .
C2 C7 1.388(4) .
C3 C4 1.364(5) .
C3 H3 0.9300 .
C4 C5 1.386(5) .
C4 H4 0.9300 .
C5 C6 1.379(4) .
C5 H5 0.9300 .
C6 C7 1.381(5) .
C6 C8 1.515(5) .
C7 H7 0.9300 .
C8 O5 1.237(4) .
C8 O6 1.241(4) .
C9 O2 1.246(4) .
C9 O1 1.257(4) .
C9 C10 1.506(5) .
C10 C11 1.383(5) .
C10 C15 1.387(4) .
C11 C12 1.375(5) .
C11 H11 0.9300 .
C12 C13 1.377(5) .
C12 H12 0.9300 .
C13 C14 1.369(4) .
C13 H13 0.9300 .
C14 C15 1.387(4) .
C14 C16 1.501(5) .
C15 H15 0.9300 .
C16 O8 1.233(4) .
C16 O7 1.250(4) .
C17 N1 1.337(4) .
C17 N3 1.350(5) .
C17 H17 0.9300 .
C18 N2 1.306(4) .
C18 N3 1.314(5) .
C18 H18 0.9300 .
C19 N2 1.476(4) .
C19 C20 1.512(5) .
C19 H19A 0.9700 .
C19 H19B 0.9700 .
C20 C27 1.373(6) .
C20 C21 1.389(6) .
C21 C22 1.410(6) .
C21 C24 1.509(6) .
C22 C23 1.383(6) .
C22 C32 1.511(6) .
C23 C26 1.395(6) .
C23 C25 1.528(5) .
C24 H24A 0.9600 .
C24 H24B 0.9600 .
C24 H24C 0.9600 .
C25 H25A 0.9600 .
C25 H25B 0.9600 .
C25 H25C 0.9600 .
C26 C27 1.412(6) .
C26 C29 1.504(6) .
C27 C28 1.499(6) .
C28 H28A 0.9600 .
C28 H28B 0.9600 .
C28 H28C 0.9600 .
C29 N4 1.467(5) .
C29 H29A 0.9700 .
C29 H29B 0.9700 .
C30 N5 1.263(9) .
C30 N4 1.269(8) .
C30 C31 1.908(14) .
C30 H30 0.9300 .
C31 N5 1.300(10) .
C31 N6 1.317(9) .
C31 H31 0.9300 .
N6 N4 1.256(7) .
N6' C31' 1.39(3) .
N6' N4 1.57(2) .
C30' N5 1.32(5) .
C30' N4 1.40(5) .
C30' H30' 0.9300 .
C31' N5 1.34(3) .
C31' H31' 0.9300 .
C32 N7 1.467(5) .
C32 H32A 0.9700 .
C32 H32B 0.9700 .
C33 N9 1.312(6) .
C33 N8 1.342(6) .
C33 H33 0.9300 .
C34 N9 1.317(5) .
C34 N7 1.320(5) .
C34 H34 0.9300 .
N1 N2 1.347(4) .
N3 Cd1 2.322(3) 2_455
N7 N8 1.340(5) .
N9 Cd2 2.285(3) 4_666
O5 Cd2 2.252(3) 4_666
O6 Cd1 2.222(2) 1_655
O7 Cd2 2.240(2) 1_455
O8 Cd1 2.210(3) 4_565
O2W H2A 0.816(19) .

loop_
_geom_torsion_atom_site_label_1
_geom_torsion_atom_site_label_2
_geom_torsion_atom_site_label_3
_geom_torsion_atom_site_label_4
_geom_torsion
_geom_torsion_site_symmetry_1
_geom_torsion_site_symmetry_4
O8 Cd1 C1 O4 -178.4(2) 4_666 .
O6 Cd1 C1 O4 -1.4(3) 1_455 .
O3 Cd1 C1 O4 179.3(4) . .
N5 Cd1 C1 O4 -85.2(2) . .
N3 Cd1 C1 O4 82.2(2) 2_445 .
O8 Cd1 C1 O3 2.3(3) 4_666 .
O6 Cd1 C1 O3 179.3(2) 1_455 .
N5 Cd1 C1 O3 95.5(3) . .
N3 Cd1 C1 O3 -97.1(2) 2_445 .
O4 Cd1 C1 O3 -179.3(4) . .
O8 Cd1 C1 C2 -17(3) 4_666 .
O6 Cd1 C1 C2 160(3) 1_455 .
O3 Cd1 C1 C2 -19(3) . .
N5 Cd1 C1 C2 76(3) . .
N3 Cd1 C1 C2 -117(3) 2_445 .
O4 Cd1 C1 C2 161(3) . .
O4 C1 C2 C3 4.7(6) . .
O3 C1 C2 C3 -173.7(4) . .
Cd1 C1 C2 C3 -155(2) . .
O4 C1 C2 C7 -176.0(4) . .
O3 C1 C2 C7 5.5(6) . .
Cd1 C1 C2 C7 24(3) . .
C7 C2 C3 C4 1.2(6) . .
C1 C2 C3 C4 -179.6(4) . .
C2 C3 C4 C5 -0.5(6) . .
C3 C4 C5 C6 -0.6(6) . .
C4 C5 C6 C7 1.1(6) . .
C4 C5 C6 C8 -177.3(3) . .
C5 C6 C7 C2 -0.5(6) . .
C8 C6 C7 C2 177.9(3) . .
C3 C2 C7 C6 -0.7(6) . .
C1 C2 C7 C6 -179.9(3) . .
C5 C6 C8 O5 -172.2(4) . .
C7 C6 C8 O5 9.4(5) . .
C5 C6 C8 O6 7.1(5) . .
C7 C6 C8 O6 -171.2(4) . .
O7 Cd2 C9 O2 -1.7(2) 1_655 .
O5 Cd2 C9 O2 -176.74(19) 4_565 .
N9 Cd2 C9 O2 92.6(2) 4_565 .
O1 Cd2 C9 O2 -179.2(4) . .
N1 Cd2 C9 O2 -92.5(2) . .
O7 Cd2 C9 O1 177.4(2) 1_655 .
O5 Cd2 C9 O1 2.5(3) 4_565 .
N9 Cd2 C9 O1 -88.2(2) 4_565 .
N1 Cd2 C9 O1 86.7(2) . .
O2 Cd2 C9 O1 179.2(4) . .
O7 Cd2 C9 C10 -177(100) 1_655 .
O5 Cd2 C9 C10 8(5) 4_565 .
N9 Cd2 C9 C10 -82(5) 4_565 .
O1 Cd2 C9 C10 6(5) . .
N1 Cd2 C9 C10 93(5) . .
O2 Cd2 C9 C10 -175(5) . .
O2 C9 C10 C11 9.0(6) . .
O1 C9 C10 C11 -170.5(4) . .
Cd2 C9 C10 C11 -176(100) . .
O2 C9 C10 C15 -170.3(3) . .
O1 C9 C10 C15 10.2(5) . .
Cd2 C9 C10 C15 4(5) . .
C15 C10 C11 C12 -0.9(6) . .
C9 C10 C11 C12 179.8(4) . .
C10 C11 C12 C13 1.6(6) . .
C11 C12 C13 C14 -0.4(6) . .
C12 C13 C14 C15 -1.5(6) . .
C12 C13 C14 C16 -179.5(4) . .
C13 C14 C15 C10 2.2(6) . .
C16 C14 C15 C10 -179.9(3) . .
C11 C10 C15 C14 -1.0(5) . .
C9 C10 C15 C14 178.3(3) . .
C13 C14 C16 O8 164.0(4) . .
C15 C14 C16 O8 -13.9(5) . .
C13 C14 C16 O7 -13.9(5) . .
C15 C14 C16 O7 168.2(3) . .
N2 C19 C20 C27 78.6(5) . .
N2 C19 C20 C21 -98.9(4) . .
C27 C20 C21 C22 3.7(6) . .
C19 C20 C21 C22 -178.8(4) . .
C27 C20 C21 C24 -176.5(4) . .
C19 C20 C21 C24 0.9(6) . .
C20 C21 C22 C23 1.7(6) . .
C24 C21 C22 C23 -178.0(4) . .
C20 C21 C22 C32 -174.2(4) . .
C24 C21 C22 C32 6.1(6) . .
C21 C22 C23 C26 -5.9(6) . .
C32 C22 C23 C26 170.1(4) . .
C21 C22 C23 C25 173.0(4) . .
C32 C22 C23 C25 -11.1(6) . .
C22 C23 C26 C27 4.7(6) . .
C25 C23 C26 C27 -174.1(4) . .
C22 C23 C26 C29 -172.5(4) . .
C25 C23 C26 C29 8.6(6) . .
C21 C20 C27 C26 -4.9(6) . .
C19 C20 C27 C26 177.7(4) . .
C21 C20 C27 C28 174.6(4) . .
C19 C20 C27 C28 -2.8(6) . .
C23 C26 C27 C20 0.6(6) . .
C29 C26 C27 C20 177.9(4) . .
C23 C26 C27 C28 -178.8(4) . .
C29 C26 C27 C28 -1.6(6) . .
C23 C26 C29 N4 -94.5(5) . .
C27 C26 C29 N4 88.2(5) . .
N4 C30 C31 N5 -172.1(11) . .
N5 C30 C31 N6 171.7(14) . .
N4 C30 C31 N6 -0.4(9) . .
N5 C31 N6 N4 6.4(17) . .
C30 C31 N6 N4 0.4(9) . .
N4 N6' C31' N5 6(2) . .
C23 C22 C32 N7 85.7(5) . .
C21 C22 C32 N7 -98.5(5) . .
N3 C17 N1 N2 -1.0(5) . .
N3 C17 N1 Cd2 -176.6(2) . .
O7 Cd2 N1 C17 125.4(3) 1_655 .
O5 Cd2 N1 C17 2.4(3) 4_565 .
N9 Cd2 N1 C17 30.3(9) 4_565 .
O1 Cd2 N1 C17 -90.2(3) . .
O2 Cd2 N1 C17 -144.8(3) . .
C9 Cd2 N1 C17 -117.5(3) . .
O7 Cd2 N1 N2 -49.0(3) 1_655 .
O5 Cd2 N1 N2 -172.1(3) 4_565 .
N9 Cd2 N1 N2 -144.2(7) 4_565 .
O1 Cd2 N1 N2 95.3(3) . .
O2 Cd2 N1 N2 40.7(3) . .
C9 Cd2 N1 N2 68.0(3) . .
N3 C18 N2 N1 0.4(5) . .
N3 C18 N2 C19 179.4(4) . .
C17 N1 N2 C18 0.4(4) . .
Cd2 N1 N2 C18 175.9(3) . .
C17 N1 N2 C19 -178.7(4) . .
Cd2 N1 N2 C19 -3.2(5) . .
C20 C19 N2 C18 24.3(6) . .
C20 C19 N2 N1 -156.8(4) . .
N2 C18 N3 C17 -1.0(5) . .
N2 C18 N3 Cd1 169.8(3) . 2_455
N1 C17 N3 C18 1.2(5) . .
N1 C17 N3 Cd1 -165.2(3) . 2_455
C31 N6 N4 C30 -0.6(14) . .
C31 N6 N4 C30' 31(2) . .
C31 N6 N4 C29 172.1(9) . .
C31 N6 N4 N6' -79.3(13) . .
N5 C30 N4 N6 -5.7(13) . .
C31 C30 N4 N6 0.4(9) . .
N5 C30 N4 C30' -67(4) . .
C31 C30 N4 C30' -61(4) . .
N5 C30 N4 C29 -176.1(6) . .
C31 C30 N4 C29 -170.0(8) . .
N5 C30 N4 N6' 68.2(13) . .
C31 C30 N4 N6' 74.3(11) . .
N5 C30' N4 N6 -69(3) . .
N5 C30' N4 C30 53(3) . .
N5 C30' N4 C29 164.6(12) . .
N5 C30' N4 N6' 6(4) . .
C26 C29 N4 N6 -156.0(8) . .
C26 C29 N4 C30 13.6(12) . .
C26 C29 N4 C30' -40(3) . .
C26 C29 N4 N6' 118.1(11) . .
C31' N6' N4 N6 74.1(16) . .
C31' N6' N4 C30 -33.4(16) . .
C31' N6' N4 C30' -7(3) . .
C31' N6' N4 C29 -171.5(14) . .
N4 C30 N5 C31 8.7(12) . .
N4 C30 N5 C30' 70(4) . .
C31 C30 N5 C30' 61(4) . .
N4 C30 N5 C31' -65.9(14) . .
C31 C30 N5 C31' -74.7(11) . .
N4 C30 N5 Cd1 162.5(5) . .
C31 C30 N5 Cd1 153.8(11) . .
N6 C31 N5 C30 -8.8(15) . .
N6 C31 N5 C30' -42(2) . .
C30 C31 N5 C30' -33(2) . .
N6 C31 N5 C31' 76.2(17) . .
C30 C31 N5 C31' 85.0(13) . .
N6 C31 N5 Cd1 -165.3(9) . .
C30 C31 N5 Cd1 -156.5(9) . .
N4 C30' N5 C30 -51(3) . .
N4 C30' N5 C31 66(3) . .
N4 C30' N5 C31' -2(4) . .
N4 C30' N5 Cd1 -169.0(14) . .
N6' C31' N5 C30 24.2(19) . .
N6' C31' N5 C31 -73.1(19) . .
N6' C31' N5 C30' -4(3) . .
N6' C31' N5 Cd1 164.0(15) . .
O8 Cd1 N5 C30 108.7(9) 4_666 .
O6 Cd1 N5 C30 -132.3(9) 1_455 .
O3 Cd1 N5 C30 12.5(9) . .
N3 Cd1 N5 C30 -65.6(11) 2_445 .
O4 Cd1 N5 C30 -41.9(9) . .
C1 Cd1 N5 C30 -15.0(9) . .
O8 Cd1 N5 C31 -103.9(10) 4_666 .
O6 Cd1 N5 C31 15.0(10) 1_455 .
O3 Cd1 N5 C31 159.8(10) . .
N3 Cd1 N5 C31 81.7(11) 2_445 .
O4 Cd1 N5 C31 105.4(10) . .
C1 Cd1 N5 C31 132.3(10) . .
O8 Cd1 N5 C30' 156(3) 4_666 .
O6 Cd1 N5 C30' -85(3) 1_455 .
O3 Cd1 N5 C30' 60(3) . .
N3 Cd1 N5 C30' -18(3) 2_445 .
O4 Cd1 N5 C30' 6(3) . .
C1 Cd1 N5 C30' 33(3) . .
O8 Cd1 N5 C31' -9.9(14) 4_666 .
O6 Cd1 N5 C31' 109.0(14) 1_455 .
O3 Cd1 N5 C31' -106.2(14) . .
N3 Cd1 N5 C31' 175.7(14) 2_445 .
O4 Cd1 N5 C31' -160.6(14) . .
C1 Cd1 N5 C31' -133.7(14) . .
N9 C34 N7 N8 -1.8(7) . .
N9 C34 N7 C32 175.7(5) . .
C22 C32 N7 C34 15.3(8) . .
C22 C32 N7 N8 -167.3(5) . .
N9 C33 N8 N7 0.8(9) . .
C34 N7 N8 C33 0.6(7) . .
C32 N7 N8 C33 -177.4(5) . .
N7 C34 N9 C33 2.1(6) . .
N7 C34 N9 Cd2 -177.8(3) . 4_666
N8 C33 N9 C34 -1.8(8) . .
N8 C33 N9 Cd2 178.1(5) . 4_666
O2 C9 O1 Cd2 0.9(4) . .
C10 C9 O1 Cd2 -179.6(3) . .
O7 Cd2 O1 C9 -3.9(3) 1_655 .
O5 Cd2 O1 C9 -177.9(2) 4_565 .
N9 Cd2 O1 C9 93.2(2) 4_565 .
N1 Cd2 O1 C9 -95.0(2) . .
O2 Cd2 O1 C9 -0.5(2) . .
O1 C9 O2 Cd2 -0.8(4) . .
C10 C9 O2 Cd2 179.7(3) . .
O7 Cd2 O2 C9 178.4(2) 1_655 .
O5 Cd2 O2 C9 5.2(3) 4_565 .
N9 Cd2 O2 C9 -89.3(2) 4_565 .
O1 Cd2 O2 C9 0.5(2) . .
N1 Cd2 O2 C9 89.9(2) . .
O4 C1 O3 Cd1 -0.7(4) . .
C2 C1 O3 Cd1 177.7(3) . .
O8 Cd1 O3 C1 -178.1(2) 4_666 .
O6 Cd1 O3 C1 -1.0(3) 1_455 .
N5 Cd1 O3 C1 -82.4(3) . .
N3 Cd1 O3 C1 81.5(2) 2_445 .
O4 Cd1 O3 C1 0.4(2) . .
O3 C1 O4 Cd1 0.7(4) . .
C2 C1 O4 Cd1 -177.7(3) . .
O8 Cd1 O4 C1 2.7(4) 4_666 .
O6 Cd1 O4 C1 178.8(2) 1_455 .
O3 Cd1 O4 C1 -0.4(2) . .
N5 Cd1 O4 C1 91.7(3) . .
N3 Cd1 O4 C1 -94.9(2) 2_445 .
O6 C8 O5 Cd2 83.4(6) . 4_666
C6 C8 O5 Cd2 -97.3(5) . 4_666
O5 C8 O6 Cd1 -1.0(5) . 1_655
C6 C8 O6 Cd1 179.7(2) . 1_655
O8 C16 O7 Cd2 -4.8(5) . 1_455
C14 C16 O7 Cd2 173.0(2) . 1_455
O7 C16 O8 Cd1 -90.7(8) . 4_565
C14 C16 O8 Cd1 91.5(8) . 4_565
